data_1561719
loop_
_publ_author_name
'Halake, Shobha'
'Ok, Kang Min'

_publ_section_title
;
 Crystal growth, differential gas adsorption, high thermal stability, and
 reversible coordination of two new barium-organic frameworks,
 Ba(SBA)(DMF)4 and Ba2(BTEC)(H2O)
;
_journal_name_full 'Journal of Solid State Chemistry'
_journal_page_first 132
_journal_page_last 137
_journal_paper_doi 10.1016/j.jssc.2015.08.021
_journal_volume 231
_journal_year 2015
_chemical_formula_moiety 'C17 H15 N1 O7 S Ba'
_chemical_formula_sum 'C17 H15 Ba N O7 S'
_chemical_formula_weight 514.69
_space_group_IT_number 14
_space_group_name_Hall '-P 2yn'
_space_group_name_H-M_alt 'P 1 21/n 1'
_symmetry_cell_setting monoclinic
_symmetry_space_group_name_H-M 'P 1 21/n 1'
_atom_sites_solution_hydrogens geom
_atom_sites_solution_primary direct
_atom_sites_solution_secondary difmap
_cell_angle_alpha 90
_cell_angle_beta 95.213(2)
_cell_angle_gamma 90
_cell_formula_units_Z 4
_cell_length_a 14.0652(4)
_cell_length_b 5.8601(2)
_cell_length_c 21.2680(6)
_cell_measurement_temperature 173.0(2)
_cell_volume 1745.73(9)
_computing_structure_refinement 'SHELXL-97 (Sheldrick, 1997)'
_diffrn_ambient_temperature 173.0(2)
_diffrn_measured_fraction_theta_full 1
_diffrn_measured_fraction_theta_max 1
_diffrn_measurement_device_type 'Bruker SMART BREEZE'
_diffrn_measurement_method CCD
_diffrn_radiation_monochromator graphite
_diffrn_radiation_type MoK\a
_diffrn_radiation_wavelength 0.71073
_diffrn_reflns_av_R_equivalents 0.0823
_diffrn_reflns_limit_h_max 18
_diffrn_reflns_limit_h_min -18
_diffrn_reflns_limit_k_max 7
_diffrn_reflns_limit_k_min -7
_diffrn_reflns_limit_l_max 28
_diffrn_reflns_limit_l_min -28
_diffrn_reflns_number 41873
_diffrn_reflns_theta_full 25.242
_diffrn_reflns_theta_max 28.407
_diffrn_reflns_theta_min 1.669
_exptl_absorpt_coefficient_mu 2.437
_exptl_absorpt_correction_T_max 0.98
_exptl_absorpt_correction_T_min 0.94
_exptl_absorpt_correction_type empirical
_exptl_absorpt_process_details
; 
 SADABS(Blessing, 1995) 
;
_exptl_crystal_colour 'Pale pink'
_exptl_crystal_density_diffrn 1.958
_exptl_crystal_density_method 'not measured'
_exptl_crystal_description Plate
_exptl_crystal_F_000 1008
_exptl_crystal_size_max 0.037
_exptl_crystal_size_mid 0.011
_exptl_crystal_size_min 0.006
_refine_diff_density_max 1.609
_refine_diff_density_min -0.931
_refine_diff_density_rms 0.257
_refine_ls_extinction_coef 0.0088(6)
_refine_ls_extinction_expression Fc^*^=kFc[1+0.001xFc^2^\l^3^/sin(2\q)]^-1/4^
_refine_ls_extinction_method SHELXL
_refine_ls_goodness_of_fit_ref 0.822
_refine_ls_hydrogen_treatment constr
_refine_ls_matrix_type full
_refine_ls_number_constraints 0
_refine_ls_number_parameters 245
_refine_ls_number_reflns 4391
_refine_ls_number_restraints 0
_refine_ls_restrained_S_all 0.822
_refine_ls_R_factor_all 0.1378
_refine_ls_R_factor_gt 0.0518
_refine_ls_shift/su_max 0
_refine_ls_shift/su_mean 0
_refine_ls_structure_factor_coef Fsqd
_refine_ls_weighting_details 'w=1/[\s^2^(Fo^2^)+(0.0601P)^2^] where P=(Fo^2^+2Fc^2^)/3'
_refine_ls_weighting_scheme calc
_refine_ls_wR_factor_gt 0.1059
_refine_ls_wR_factor_ref 0.1565
_reflns_number_gt 1991
_reflns_number_total 4391
_reflns_threshold_expression 'I > 2\s(I)'
_cod_data_source_file JSSC-2015-231-132.cif
_cod_data_source_block Ba(SBA)(DMF)
_cod_depositor_comments
;
The following automatic conversions were performed:

data item '_exptl_absorpt_correction_type' value 'EMPIRICAL' was
changed to 'empirical' in accordance with the built-in table derived
from the CIF Core dictionary named 'cif_core.dic' version 2.4.5 last
updated on 2014-11-21.

data item '_symmetry_cell_setting' value 'Monoclinic' was changed to
'monoclinic' in accordance with the built-in table derived from the
CIF Core dictionary named 'cif_core.dic' version 2.4.5 last updated
on 2014-11-21.

Automatic conversion script
Id: cif_fix_values 8369 2020-08-20 11:38:08Z andrius 
;
_cod_original_sg_symbol_H-M 'P 21/n'
_cod_original_formula_sum 'C17 H15 Ba N1 O7 S'
_cod_database_code 1561719

loop_
_symmetry_equiv_pos_as_xyz
'x, y, z'
'-x+1/2, y+1/2, -z+1/2'
'-x, -y, -z'
'x-1/2, -y-1/2, z-1/2'

loop_
_atom_site_label
_atom_site_type_symbol
_atom_site_fract_x
_atom_site_fract_y
_atom_site_fract_z
_atom_site_U_iso_or_equiv
_atom_site_adp_type
_atom_site_occupancy
_atom_site_calc_flag
_atom_site_disorder_assembly
_atom_site_disorder_group
Ba1 Ba 0.12166(4) 0.23277(10) 0.75397(3) 0.0214(2) Uani 1 d . .
S1 S -0.08164(19) 0.4661(4) 0.62170(12) 0.0210(6) Uani 1 d . .
O1 O -0.0230(6) 0.5116(11) 0.7790(3) 0.0317(19) Uani 1 d . .
O2 O 0.1210(6) 0.2900(14) 0.8882(3) 0.040(2) Uani 1 d . .
O3 O 0.2063(5) 0.5629(12) 0.6903(3) 0.0247(17) Uani 1 d . .
O4 O -0.0103(5) 0.3041(11) 0.6463(3) 0.0227(16) Uani 1 d . .
O5 O 0.0242(5) -0.1234(13) 0.7870(4) 0.0342(19) Uani 1 d . .
O6 O 0.1906(5) -0.0649(12) 0.6715(3) 0.0288(18) Uani 1 d . .
O7 O -0.0665(5) 0.7060(11) 0.6301(3) 0.0242(16) Uani 1 d . .
N1 N 0.1192(8) 0.5533(17) 0.9687(5) 0.041(3) Uani 1 d . .
C1 C -0.0360(8) 0.7181(19) 0.7896(4) 0.028(2) Uani 1 d . .
C2 C -0.1329(7) 0.7812(18) 0.8101(4) 0.023(2) Uani 1 d . .
C3 C -0.1486(7) 0.9966(16) 0.8338(5) 0.022(2) Uani 1 d . .
H3 H -0.0994 1.1031 0.8361 0.026 Uiso 1 calc . .
C4 C -0.2353(7) 1.0571(18) 0.8540(4) 0.023(2) Uani 1 d . .
H4 H -0.2454 1.201 0.8706 0.027 Uiso 1 calc . .
C5 C -0.2064(8) 0.6261(17) 0.8048(5) 0.024(2) Uani 1 d . .
H5 H -0.1961 0.4821 0.7884 0.029 Uiso 1 calc . .
C6 C -0.2931(8) 0.6784(16) 0.8230(5) 0.024(2) Uani 1 d . .
H6 H -0.3427 0.573 0.8185 0.028 Uiso 1 calc . .
C7 C -0.3073(7) 0.8934(17) 0.8486(5) 0.021(2) Uani 1 d . .
C8 C 0.3172(6) 0.2341(19) 0.8451(4) 0.023(2) Uani 1 d . .
C9 C 0.3478(7) 0.1781(15) 0.9140(5) 0.018(2) Uani 1 d . .
C10 C 0.3353(7) -0.0391(16) 0.9376(5) 0.023(2) Uani 1 d . .
H10 H 0.311 -0.1547 0.9108 0.028 Uiso 1 calc . .
C11 C 0.3587(7) -0.0840(17) 1.0000(5) 0.022(2) Uani 1 d . .
H11 H 0.3496 -0.2294 1.016 0.026 Uiso 1 calc . .
C12 C 0.3960(7) 0.0889(16) 1.0398(5) 0.020(2) Uani 1 d . .
C13 C 0.4100(7) 0.3064(17) 1.0174(5) 0.024(2) Uani 1 d . .
H13 H 0.4345 0.4217 1.0442 0.028 Uiso 1 calc . .
C14 C 0.3860(7) 0.3475(17) 0.9533(5) 0.023(2) Uani 1 d . .
H14 H 0.396 0.4917 0.9369 0.027 Uiso 1 calc . .
C15 C 0.1122(9) 0.490(2) 0.9070(6) 0.042(3) Uani 1 d . .
H15 H 0.1001 0.603 0.8767 0.051 Uiso 1 calc . .
C16 C 0.1016(10) 0.786(2) 0.9857(7) 0.058(4) Uani 1 d . .
H16A H 0.1094 0.8021 1.0308 0.086 Uiso 1 calc . .
H16B H 0.146 0.8847 0.9671 0.086 Uiso 1 calc . .
H16C H 0.0376 0.828 0.9704 0.086 Uiso 1 calc . .
C17 C 0.1395(11) 0.392(3) 1.0194(6) 0.063(5) Uani 1 d . .
H17A H 0.1414 0.47 1.0592 0.095 Uiso 1 calc . .
H17B H 0.0905 0.2774 1.0175 0.095 Uiso 1 calc . .
H17C H 0.2001 0.3208 1.0153 0.095 Uiso 1 calc . .

loop_
_atom_site_aniso_label
_atom_site_aniso_U_11
_atom_site_aniso_U_22
_atom_site_aniso_U_33
_atom_site_aniso_U_23
_atom_site_aniso_U_13
_atom_site_aniso_U_12
Ba1 0.0200(3) 0.0228(3) 0.0213(3) 0.0000(3) 0.0007(2) 0.0011(3)
S1 0.0203(14) 0.0240(13) 0.0184(13) -0.0002(10) 0.0003(11) -0.0016(11)
O1 0.045(5) 0.018(4) 0.034(4) -0.001(3) 0.012(4) 0.009(3)
O2 0.050(5) 0.040(5) 0.030(4) 0.001(4) 0.000(4) 0.005(4)
O3 0.021(4) 0.032(4) 0.021(4) -0.001(3) 0.003(3) -0.006(3)
O4 0.019(4) 0.027(4) 0.021(4) 0.001(3) -0.003(3) 0.003(3)
O5 0.030(5) 0.030(4) 0.045(5) 0.003(4) 0.012(4) -0.003(4)
O6 0.036(5) 0.025(4) 0.025(4) -0.007(3) 0.001(4) -0.001(3)
O7 0.025(4) 0.027(4) 0.020(3) 0.000(3) 0.001(3) -0.002(3)
N1 0.054(7) 0.038(6) 0.031(6) 0.000(5) -0.002(5) 0.001(5)
C1 0.036(6) 0.032(6) 0.016(5) -0.001(5) 0.000(4) -0.004(6)
C2 0.022(5) 0.029(6) 0.018(5) 0.007(5) 0.002(4) 0.001(5)
C3 0.006(5) 0.025(5) 0.035(6) -0.009(5) 0.009(4) -0.005(4)
C4 0.025(6) 0.028(6) 0.016(5) -0.005(4) 0.004(4) 0.005(5)
C5 0.033(7) 0.020(5) 0.020(6) -0.001(4) 0.009(5) 0.000(5)
C6 0.031(6) 0.020(5) 0.021(6) 0.000(4) 0.008(5) -0.005(4)
C7 0.022(6) 0.023(5) 0.016(5) 0.010(4) -0.003(4) 0.000(4)
C8 0.012(4) 0.032(6) 0.026(5) 0.006(6) 0.000(4) 0.001(5)
C9 0.011(5) 0.022(5) 0.021(5) 0.003(4) 0.001(4) 0.002(4)
C10 0.028(6) 0.013(5) 0.028(6) -0.003(4) -0.002(5) 0.001(4)
C11 0.028(6) 0.016(5) 0.021(5) 0.004(4) -0.003(5) 0.005(4)
C12 0.020(6) 0.018(5) 0.021(6) -0.001(4) -0.003(5) 0.004(4)
C13 0.015(5) 0.029(6) 0.027(6) -0.003(4) -0.002(4) -0.001(4)
C14 0.014(5) 0.023(5) 0.031(6) 0.000(4) 0.004(5) -0.008(4)
C15 0.042(8) 0.041(8) 0.039(8) 0.009(6) -0.017(6) 0.010(6)
C16 0.065(10) 0.038(8) 0.069(10) -0.017(7) -0.002(8) 0.005(7)
C17 0.095(13) 0.057(9) 0.033(8) 0.004(7) -0.014(8) -0.004(9)

loop_
_atom_type_symbol
_atom_type_description
_atom_type_scat_dispersion_real
_atom_type_scat_dispersion_imag
_atom_type_scat_source
H H 0 0 'International Tables Vol C Tables 4.2.6.8 and 6.1.1.4'
C C 0.0033 0.0016 'International Tables Vol C Tables 4.2.6.8 and 6.1.1.4'
N N 0.0061 0.0033 'International Tables Vol C Tables 4.2.6.8 and 6.1.1.4'
O O 0.0106 0.006 'International Tables Vol C Tables 4.2.6.8 and 6.1.1.4'
S S 0.1246 0.1234 'International Tables Vol C Tables 4.2.6.8 and 6.1.1.4'
Ba Ba -0.3244 2.2819 'International Tables Vol C Tables 4.2.6.8 and 6.1.1.4'

loop_
_geom_angle_atom_site_label_1
_geom_angle_atom_site_label_2
_geom_angle_atom_site_label_3
_geom_angle
_geom_angle_site_symmetry_1
_geom_angle_site_symmetry_3
O5 Ba1 O3 165.5(2) . .
O5 Ba1 O1 90.4(2) . .
O3 Ba1 O1 92.3(2) . .
O5 Ba1 O6 83.6(2) . .
O3 Ba1 O6 86.4(2) . .
O1 Ba1 O6 146.7(2) . .
O5 Ba1 O3 93.3(2) . 2_546
O3 Ba1 O3 93.68(14) . 2_546
O1 Ba1 O3 140.8(2) . 2_546
O6 Ba1 O3 72.4(2) . 2_546
O5 Ba1 O4 90.8(2) . .
O3 Ba1 O4 77.0(2) . .
O1 Ba1 O4 67.7(2) . .
O6 Ba1 O4 79.6(2) . .
O3 Ba1 O4 151.03(19) 2_546 .
O5 Ba1 O2 77.2(2) . .
O3 Ba1 O2 117.1(2) . .
O1 Ba1 O2 70.3(2) . .
O6 Ba1 O2 138.6(2) . .
O3 Ba1 O2 72.5(2) 2_546 .
O4 Ba1 O2 136.2(2) . .
O5 Ba1 O6 126.3(2) . 2_556
O3 Ba1 O6 66.4(2) . 2_556
O1 Ba1 O6 106.4(2) . 2_556
O6 Ba1 O6 103.43(15) . 2_556
O3 Ba1 O6 43.15(19) 2_546 2_556
O4 Ba1 O6 142.87(18) . 2_556
O2 Ba1 O6 62.6(2) . 2_556
O5 Ba1 C8 106.2(3) . .
O3 Ba1 C8 84.8(2) . .
O1 Ba1 C8 119.9(2) . .
O6 Ba1 C8 93.1(2) . .
O3 Ba1 C8 23.2(2) 2_546 .
O4 Ba1 C8 160.7(2) . .
O2 Ba1 C8 58.8(2) . .
O6 Ba1 C8 22.2(2) 2_556 .
O5 Ba1 Ba1 158.91(18) . 2_556
O3 Ba1 Ba1 32.18(15) . 2_556
O1 Ba1 Ba1 103.09(16) . 2_556
O6 Ba1 Ba1 93.28(16) . 2_556
O3 Ba1 Ba1 66.04(15) 2_546 2_556
O4 Ba1 Ba1 109.21(13) . 2_556
O2 Ba1 Ba1 92.01(17) . 2_556
O6 Ba1 Ba1 34.33(13) 2_556 2_556
C8 Ba1 Ba1 53.00(19) . 2_556
O5 Ba1 Ba1 86.28(17) . 2_546
O3 Ba1 Ba1 93.09(16) . 2_546
O1 Ba1 Ba1 170.72(16) . 2_546
O6 Ba1 Ba1 41.40(16) . 2_546
O3 Ba1 Ba1 31.14(15) 2_546 2_546
O4 Ba1 Ba1 120.91(13) . 2_546
O2 Ba1 Ba1 100.46(16) . 2_546
O6 Ba1 Ba1 69.03(13) 2_556 2_546
C8 Ba1 Ba1 53.22(19) . 2_546
Ba1 Ba1 Ba1 77.826(19) 2_556 2_546
O7 S1 O4 120.7(4) . .
O7 S1 C12 108.2(4) . 4_565
O4 S1 C12 107.0(4) . 4_565
O7 S1 C7 108.3(4) . 2_446
O4 S1 C7 108.4(4) . 2_446
C12 S1 C7 102.8(5) 4_565 2_446
C1 O1 Ba1 138.5(7) . .
C15 O2 Ba1 115.9(7) . .
C8 O3 Ba1 139.0(6) 2_556 .
C8 O3 Ba1 98.0(5) 2_556 2_556
Ba1 O3 Ba1 116.7(3) . 2_556
S1 O4 Ba1 140.3(4) . .
C1 O5 Ba1 164.8(7) 1_545 .
C8 O6 Ba1 140.5(6) 2_546 .
C8 O6 Ba1 80.5(5) 2_546 2_546
Ba1 O6 Ba1 104.3(2) . 2_546
C15 N1 C16 120.2(11) . .
C15 N1 C17 122.2(11) . .
C16 N1 C17 117.5(11) . .
O1 C1 O5 126.6(11) . 1_565
O1 C1 C2 116.1(10) . .
O5 C1 C2 117.2(10) 1_565 .
C5 C2 C3 119.3(9) . .
C5 C2 C1 120.3(10) . .
C3 C2 C1 120.4(9) . .
C4 C3 C2 121.6(9) . .
C3 C4 C7 117.1(9) . .
C6 C5 C2 121.3(9) . .
C5 C6 C7 118.8(10) . .
C6 C7 C4 121.8(10) . .
C6 C7 S1 120.9(8) . 2_456
C4 C7 S1 117.3(8) . 2_456
O6 C8 O3 124.7(9) 2_556 2_546
O6 C8 C9 119.5(9) 2_556 .
O3 C8 C9 115.6(9) 2_546 .
O6 C8 Ba1 77.3(5) 2_556 .
O3 C8 Ba1 58.8(5) 2_546 .
C9 C8 Ba1 136.9(6) . .
C14 C9 C10 119.9(9) . .
C14 C9 C8 119.3(9) . .
C10 C9 C8 120.8(9) . .
C11 C10 C9 120.2(9) . .
C10 C11 C12 119.7(9) . .
C13 C12 C11 121.4(9) . .
C13 C12 S1 119.2(8) . 4_666
C11 C12 S1 119.2(8) . 4_666
C12 C13 C14 117.8(9) . .
C9 C14 C13 121.0(9) . .
O2 C15 N1 124.5(11) . .

loop_
_geom_bond_atom_site_label_1
_geom_bond_atom_site_label_2
_geom_bond_distance
_geom_bond_site_symmetry_2
Ba1 O5 2.628(7) .
Ba1 O3 2.700(7) .
Ba1 O1 2.700(7) .
Ba1 O6 2.715(7) .
Ba1 O3 2.780(7) 2_546
Ba1 O4 2.845(6) .
Ba1 O2 2.876(7) .
Ba1 O6 3.183(8) 2_556
Ba1 C8 3.218(9) .
Ba1 Ba1 4.6646(9) 2_556
Ba1 Ba1 4.6646(9) 2_546
S1 O7 1.430(7) .
S1 O4 1.444(7) .
S1 C12 1.772(10) 4_565
S1 C7 1.790(10) 2_446
O1 C1 1.247(12) .
O2 C15 1.246(13) .
O3 C8 1.280(12) 2_556
O3 Ba1 2.780(7) 2_556
O5 C1 1.262(12) 1_545
O6 C8 1.231(12) 2_546
O6 Ba1 3.183(8) 2_546
N1 C15 1.360(15) .
N1 C16 1.440(15) .
N1 C17 1.443(15) .
C1 O5 1.262(12) 1_565
C1 C2 1.514(15) .
C2 C5 1.374(14) .
C2 C3 1.384(13) .
C3 C4 1.375(13) .
C4 C7 1.391(14) .
C5 C6 1.348(14) .
C6 C7 1.394(13) .
C7 S1 1.790(10) 2_456
C8 O6 1.231(12) 2_556
C8 O3 1.280(12) 2_546
C8 C9 1.524(13) .
C9 C14 1.375(13) .
C9 C10 1.385(12) .
C10 C11 1.364(13) .
C11 C12 1.391(13) .
C12 C13 1.380(13) .
C12 S1 1.772(10) 4_666
C13 C14 1.396(14) .
